data_7114348
loop_
_publ_author_name
'Petrov, Viacheslav A.'
'Marshall, William J.'
'Grushin, Vladimir V.'

_publ_section_title
;
 The first perfluoroacetylacetonate metal complexes: as unexpectedly
 robust as tricky to makeElectronic supplementary information (ESI)
 available: details of the preparation of the complexes, analytical, NMR
 spectroscopical, and crystallographic data. See:
 http://www.rsc.org/suppdata/cc/b1/b111249j/
;
_journal_issue 5
_journal_name_full 'Chemical Communications'
_journal_page_first 520
_journal_paper_doi 10.1039/b111249j
_journal_year 2002
_chemical_formula_sum 'C27 H13 Eu F21 N2 O8'
_chemical_formula_weight 1044.35
_chemical_name_systematic
;
?
;
_space_group_IT_number 61
_symmetry_cell_setting orthorhombic
_symmetry_space_group_name_Hall '-P 2ac 2ab'
_symmetry_space_group_name_H-M 'P b c a'
_atom_sites_solution_hydrogens geom
_atom_sites_solution_primary direct
_atom_sites_solution_secondary difmap
_audit_creation_method SHELXL-97
_cell_angle_alpha 90.000(10)
_cell_angle_beta 90.000(10)
_cell_angle_gamma 90.000(10)
_cell_formula_units_Z 8
_cell_length_a 16.8109(10)
_cell_length_b 19.8224(10)
_cell_length_c 22.705(2)
_cell_measurement_temperature 293(2)
_cell_volume 7566.0(9)
_computing_cell_refinement 'Bruker SMART'
_computing_data_collection 'Bruker SMART'
_computing_data_reduction 'Bruker SHELXTL'
_computing_molecular_graphics 'Bruker SHELXTL'
_computing_publication_material 'Bruker SHELXTL'
_computing_structure_refinement 'SHELXL-97 (Sheldrick, 1997)'
_computing_structure_solution 'SHELXS-97 (Sheldrick, 1990)'
_diffrn_ambient_temperature 293(2)
_diffrn_measured_fraction_theta_full 0.977
_diffrn_measured_fraction_theta_max 0.977
_diffrn_measurement_device_type 'CCD area detector'
_diffrn_measurement_method 'phi and omega scans'
_diffrn_radiation_monochromator graphite
_diffrn_radiation_source 'fine-focus sealed tube'
_diffrn_radiation_type MoK\a
_diffrn_radiation_wavelength 0.71069
_diffrn_reflns_av_R_equivalents 0.0702
_diffrn_reflns_av_sigmaI/netI 0.0711
_diffrn_reflns_limit_h_max 22
_diffrn_reflns_limit_h_min -21
_diffrn_reflns_limit_k_max 26
_diffrn_reflns_limit_k_min -25
_diffrn_reflns_limit_l_max 16
_diffrn_reflns_limit_l_min -29
_diffrn_reflns_number 46635
_diffrn_reflns_theta_full 28.30
_diffrn_reflns_theta_max 28.30
_diffrn_reflns_theta_min 1.79
_exptl_absorpt_coefficient_mu 1.808
_exptl_absorpt_correction_type none
_exptl_crystal_colour colorless
_exptl_crystal_density_diffrn 1.834
_exptl_crystal_density_meas hemisphere
_exptl_crystal_density_method 'not measured'
_exptl_crystal_description ellipse
_exptl_crystal_F_000 4040
_exptl_crystal_size_max .08
_exptl_crystal_size_mid .08
_exptl_crystal_size_min .16
_refine_diff_density_max 1.100
_refine_diff_density_min -0.496
_refine_diff_density_rms 0.100
_refine_ls_extinction_method none
_refine_ls_goodness_of_fit_ref 0.863
_refine_ls_hydrogen_treatment mixed
_refine_ls_matrix_type full
_refine_ls_number_parameters 533
_refine_ls_number_reflns 9195
_refine_ls_number_restraints 0
_refine_ls_restrained_S_all 0.863
_refine_ls_R_factor_all 0.0816
_refine_ls_R_factor_gt 0.0377
_refine_ls_shift/su_max 0.035
_refine_ls_shift/su_mean 0.001
_refine_ls_structure_factor_coef Fsqd
_refine_ls_weighting_details 'calc w=1/[\s^2^(Fo^2^)+(0.0400P)^2^+0.0000P] where P=(Fo^2^+2Fc^2^)/3'
_refine_ls_weighting_scheme calc
_refine_ls_wR_factor_gt 0.0744
_refine_ls_wR_factor_ref 0.0841
_reflns_number_gt 5428
_reflns_number_total 9195
_reflns_threshold_expression >2sigma(I)
_cod_data_source_file b111249j.txt
_cod_data_source_block 00064
_cod_depositor_comments
;
The following automatic conversions were performed:

'_symmetry_cell_setting' value 'Orthorhombic' changed to
'orthorhombic' according to
/usr/data/users/saulius/automatic-downloads/retrospective/RSC/lib/dictionaries/cif_core.dic
dictionary named 'cif_core.dic' version 2.4.2 from 2011-04-26.

Automatic conversion script
Id: cif_fix_values 2281 2013-09-26 08:29:07Z andrius 
;
_cod_original_cell_volume 7566.2(9)
_cod_original_sg_symbol_H-M Pbca
_cod_database_code 7114348

loop_
_symmetry_equiv_pos_as_xyz
'x, y, z'
'-x+1/2, y+1/2, z'
'x, -y+1/2, z+1/2'
'-x+1/2, -y, z+1/2'
'-x, -y, -z'
'x-1/2, -y-1/2, -z'
'-x, y-1/2, -z-1/2'
'x-1/2, y, -z-1/2'

loop_
_atom_site_label
_atom_site_type_symbol
_atom_site_fract_x
_atom_site_fract_y
_atom_site_fract_z
_atom_site_U_iso_or_equiv
_atom_site_adp_type
_atom_site_occupancy
_atom_site_symmetry_multiplicity
_atom_site_calc_flag
_atom_site_refinement_flags
Eu1 Eu 0.089278(11) 0.059926(9) 0.033905(8) 0.02857(6) Uani 1 1 d .
F1 F 0.37298(17) 0.09774(17) 0.00684(15) 0.0917(11) Uani 1 1 d .
F2 F 0.38238(19) 0.19606(15) 0.0435(2) 0.1246(16) Uani 1 1 d .
F3 F 0.40252(17) 0.11082(19) 0.09461(17) 0.1045(12) Uani 1 1 d .
F4 F 0.30020(15) 0.19367(17) 0.15417(13) 0.0955(11) Uani 1 1 d .
F5 F 0.1656(2) 0.26731(16) 0.19412(15) 0.1035(12) Uani 1 1 d .
F6 F 0.18774(17) 0.17632(18) 0.24109(12) 0.0926(11) Uani 1 1 d .
F7 F 0.07153(15) 0.19850(16) 0.21105(11) 0.0750(9) Uani 1 1 d .
F11 F 0.29719(17) -0.05843(19) 0.14093(13) 0.1064(13) Uani 1 1 d .
F12 F 0.26846(18) -0.0158(2) 0.22334(14) 0.1224(15) Uani 1 1 d .
F13 F 0.2276(2) -0.1122(2) 0.20182(19) 0.1299(16) Uani 1 1 d .
F14 F 0.10451(15) -0.03989(14) 0.24477(11) 0.0714(9) Uani 1 1 d .
F15 F -0.03044(16) 0.03496(15) 0.26330(11) 0.0741(8) Uani 1 1 d .
F16 F -0.05639(17) -0.06374(13) 0.23055(13) 0.0784(9) Uani 1 1 d .
F17 F -0.11145(13) 0.02241(13) 0.19186(11) 0.0549(7) Uani 1 1 d .
F21 F 0.26039(17) -0.09111(14) -0.07860(14) 0.0860(10) Uani 1 1 d .
F22 F 0.26811(16) -0.04047(16) -0.16069(11) 0.0821(9) Uani 1 1 d .
F23 F 0.34640(15) -0.01398(14) -0.09121(13) 0.0735(8) Uani 1 1 d .
F24 F 0.26907(16) 0.09760(13) -0.14623(11) 0.0717(8) Uani 1 1 d .
F25 F 0.1666(3) 0.19724(19) -0.17824(16) 0.1398(18) Uani 1 1 d .
F26 F 0.2362(3) 0.23331(17) -0.10770(19) 0.1358(17) Uani 1 1 d .
F27 F 0.1104(2) 0.24512(17) -0.10536(17) 0.1281(16) Uani 1 1 d .
O1 O 0.22404(16) 0.10500(13) 0.03243(12) 0.0419(7) Uani 1 1 d .
O2 O 0.10695(14) 0.14158(12) 0.11270(11) 0.0372(7) Uani 1 1 d .
O6 O 0.17129(14) -0.00003(12) 0.10182(11) 0.0345(6) Uani 1 1 d .
O7 O 0.00769(14) 0.03051(12) 0.12100(11) 0.0339(6) Uani 1 1 d .
O11 O 0.16661(15) 0.00088(12) -0.03986(11) 0.0377(6) Uani 1 1 d .
O12 O 0.04002(14) -0.05338(11) 0.02281(10) 0.0310(6) Uani 1 1 d .
O16 O 0.10751(17) 0.13222(14) -0.05065(12) 0.0491(8) Uani 1 1 d .
O17 O 0.02133(15) -0.14111(12) -0.03307(11) 0.0379(6) Uani 1 1 d .
C1 C 0.3564(3) 0.1364(3) 0.0514(3) 0.0616(14) Uani 1 1 d .
C2 C 0.2683(2) 0.13356(19) 0.06771(18) 0.0389(10) Uani 1 1 d .
C3 C 0.2432(2) 0.1638(2) 0.1198(2) 0.0534(12) Uani 1 1 d .
C4 C 0.1650(3) 0.1668(2) 0.13867(18) 0.0434(10) Uani 1 1 d .
C5 C 0.1470(3) 0.2030(3) 0.1967(2) 0.0606(14) Uani 1 1 d .
C6 C 0.2415(3) -0.0519(3) 0.1797(2) 0.0657(14) Uani 1 1 d .
C7 C 0.1667(2) -0.0205(2) 0.15360(18) 0.0391(10) Uani 1 1 d .
C8 C 0.0991(2) -0.0167(2) 0.18833(17) 0.0418(10) Uani 1 1 d .
C9 C 0.0245(2) 0.00626(19) 0.16973(17) 0.0354(9) Uani 1 1 d .
C10 C -0.0437(3) -0.0004(2) 0.21488(19) 0.0455(11) Uani 1 1 d .
C11 C 0.2718(3) -0.0325(2) -0.1032(2) 0.0493(11) Uani 1 1 d .
C12 C 0.2120(2) 0.0208(2) -0.08035(17) 0.0388(10) Uani 1 1 d .
C13 C 0.2131(3) 0.0845(2) -0.10420(18) 0.0475(11) Uani 1 1 d .
C14 C 0.1603(3) 0.1355(2) -0.08918(19) 0.0509(12) Uani 1 1 d .
C15 C 0.1678(5) 0.2033(3) -0.1209(3) 0.095(2) Uani 1 1 d .
C16 C 0.0627(2) -0.11108(19) 0.00418(17) 0.0345(9) Uani 1 1 d .
C17 C 0.1367(3) -0.1420(2) 0.02844(19) 0.0498(11) Uani 1 1 d .
H17A H 0.1565 -0.1752 0.0013 0.075 Uiso 1 1 calc R
H17B H 0.1252 -0.1631 0.0655 0.075 Uiso 1 1 calc R
H17C H 0.1762 -0.1076 0.0341 0.075 Uiso 1 1 calc R
N21 N 0.43998(18) 0.22616(15) 0.37631(14) 0.0367(8) Uani 1 1 d .
H21A H 0.4642 0.2169 0.4087 0.044 Uiso 1 1 calc R
N31 N 0.5291(2) 0.31154(18) 0.43615(15) 0.0527(10) Uani 1 1 d .
H31A H 0.5293 0.2686 0.4415 0.063 Uiso 1 1 calc R
C22 C 0.4022(2) 0.1762(2) 0.34837(18) 0.0423(10) Uani 1 1 d .
H22A H 0.4015 0.1331 0.3644 0.051 Uiso 1 1 calc R
C23 C 0.3644(2) 0.1889(2) 0.29600(19) 0.0477(11) Uani 1 1 d .
H23A H 0.3392 0.1544 0.2754 0.057 Uiso 1 1 calc R
C24 C 0.3646(3) 0.2538(2) 0.27452(19) 0.0532(12) Uani 1 1 d .
H24A H 0.3380 0.2636 0.2396 0.064 Uiso 1 1 calc R
C25 C 0.4036(2) 0.3044(2) 0.30416(17) 0.0438(10) Uani 1 1 d .
H25A H 0.4040 0.3480 0.2891 0.053 Uiso 1 1 calc R
C26 C 0.4422(2) 0.28997(19) 0.35661(17) 0.0344(9) Uani 1 1 d .
C32 C 0.5706(3) 0.3521(3) 0.4712(2) 0.0630(14) Uani 1 1 d .
H32A H 0.5994 0.3336 0.5021 0.076 Uiso 1 1 calc R
C33 C 0.5721(3) 0.4213(3) 0.4627(2) 0.0608(14) Uani 1 1 d .
H33A H 0.6019 0.4488 0.4875 0.073 Uiso 1 1 calc R
C34 C 0.5296(3) 0.4484(2) 0.4179(2) 0.0578(13) Uani 1 1 d .
H34A H 0.5301 0.4947 0.4115 0.069 Uiso 1 1 calc R
C35 C 0.4858(2) 0.4068(2) 0.38214(19) 0.0436(10) Uani 1 1 d .
H35A H 0.4558 0.4244 0.3514 0.052 Uiso 1 1 calc R
C36 C 0.4873(2) 0.33897(19) 0.39269(16) 0.0357(9) Uani 1 1 d .

loop_
_atom_site_aniso_label
_atom_site_aniso_U_11
_atom_site_aniso_U_22
_atom_site_aniso_U_33
_atom_site_aniso_U_23
_atom_site_aniso_U_13
_atom_site_aniso_U_12
Eu1 0.03320(10) 0.02976(10) 0.02275(9) -0.00098(9) 0.00105(9) -0.00477(9)
F1 0.0575(18) 0.116(3) 0.102(3) -0.050(2) 0.0341(18) -0.0143(19)
F2 0.067(2) 0.0538(19) 0.253(5) -0.004(2) 0.060(3) -0.0244(16)
F3 0.056(2) 0.136(3) 0.121(3) -0.021(3) -0.007(2) 0.028(2)
F4 0.0407(17) 0.144(3) 0.102(2) -0.082(2) -0.0063(16) -0.0087(17)
F5 0.120(3) 0.084(2) 0.106(3) -0.064(2) 0.024(2) -0.020(2)
F6 0.064(2) 0.164(3) 0.0497(18) -0.041(2) -0.0191(15) 0.033(2)
F7 0.0463(18) 0.125(3) 0.0534(18) -0.0403(17) -0.0044(13) 0.0158(16)
F11 0.0521(18) 0.203(4) 0.064(2) 0.035(2) 0.0135(15) 0.058(2)
F12 0.071(2) 0.219(5) 0.076(2) -0.028(3) -0.041(2) 0.028(3)
F13 0.097(3) 0.130(3) 0.163(4) 0.084(3) 0.026(3) 0.059(2)
F14 0.0630(19) 0.108(2) 0.0426(16) 0.0411(16) 0.0083(13) 0.0240(15)
F15 0.0676(19) 0.117(2) 0.0379(16) -0.0097(16) 0.0140(14) 0.0033(17)
F16 0.0731(19) 0.0637(18) 0.098(2) 0.0397(17) 0.0378(17) 0.0023(15)
F17 0.0391(15) 0.0740(17) 0.0516(16) 0.0112(14) 0.0100(12) 0.0015(13)
F21 0.088(2) 0.0548(17) 0.115(3) -0.0010(18) 0.049(2) 0.0083(16)
F22 0.0686(19) 0.134(3) 0.0434(17) -0.0317(17) -0.0057(14) 0.0369(18)
F23 0.0444(17) 0.093(2) 0.083(2) -0.0079(18) -0.0060(15) -0.0002(15)
F24 0.082(2) 0.0778(19) 0.0548(18) 0.0068(15) 0.0358(15) -0.0118(16)
F25 0.233(5) 0.115(3) 0.071(3) 0.059(2) 0.052(3) 0.032(3)
F26 0.166(4) 0.076(2) 0.166(4) 0.012(2) 0.077(3) -0.049(3)
F27 0.181(4) 0.077(2) 0.126(3) 0.059(2) 0.080(3) 0.037(2)
O1 0.0434(16) 0.0497(16) 0.0327(15) -0.0109(14) 0.0082(13) -0.0163(14)
O2 0.0350(16) 0.0406(15) 0.0358(16) -0.0117(13) -0.0015(12) -0.0034(12)
O6 0.0304(14) 0.0425(15) 0.0306(15) 0.0018(13) 0.0002(12) -0.0022(11)
O7 0.0354(15) 0.0388(14) 0.0276(15) 0.0024(12) 0.0022(11) -0.0002(12)
O11 0.0430(16) 0.0405(15) 0.0295(15) -0.0039(13) 0.0041(13) -0.0091(12)
O12 0.0362(15) 0.0260(13) 0.0309(15) -0.0011(11) -0.0008(11) -0.0005(11)
O16 0.059(2) 0.0470(17) 0.0414(18) 0.0125(14) 0.0082(14) -0.0021(14)
O17 0.0463(17) 0.0351(14) 0.0324(15) -0.0058(13) -0.0023(14) 0.0008(12)
C1 0.040(3) 0.061(3) 0.084(4) -0.018(3) 0.007(3) -0.009(2)
C2 0.037(2) 0.037(2) 0.043(3) -0.0049(19) 0.002(2) -0.0063(19)
C3 0.035(3) 0.064(3) 0.061(3) -0.029(3) -0.008(2) -0.007(2)
C4 0.047(3) 0.048(3) 0.036(2) -0.018(2) -0.005(2) 0.002(2)
C5 0.048(3) 0.078(4) 0.055(3) -0.035(3) -0.013(2) 0.008(3)
C6 0.048(3) 0.104(4) 0.045(3) 0.006(3) -0.006(2) 0.018(3)
C7 0.037(2) 0.044(2) 0.036(3) 0.001(2) -0.0024(19) -0.0004(19)
C8 0.038(3) 0.055(3) 0.033(2) 0.014(2) 0.0005(19) 0.003(2)
C9 0.036(2) 0.037(2) 0.033(2) 0.0013(18) 0.0048(18) -0.0084(18)
C10 0.044(3) 0.052(3) 0.040(3) 0.012(2) 0.010(2) -0.004(2)
C11 0.044(3) 0.064(3) 0.039(3) -0.006(2) 0.005(2) -0.001(2)
C12 0.040(2) 0.052(3) 0.025(2) -0.007(2) 0.0008(18) -0.009(2)
C13 0.052(3) 0.060(3) 0.030(2) 0.005(2) 0.014(2) -0.010(2)
C14 0.065(3) 0.053(3) 0.035(3) 0.010(2) 0.012(2) -0.009(2)
C15 0.144(7) 0.066(4) 0.075(5) 0.026(3) 0.062(5) 0.014(4)
C16 0.044(2) 0.031(2) 0.029(2) 0.0071(18) 0.0055(18) -0.0021(18)
C17 0.059(3) 0.039(2) 0.052(3) 0.001(2) -0.013(2) 0.011(2)
N21 0.0351(19) 0.0426(19) 0.0325(19) 0.0024(16) -0.0062(15) 0.0056(15)
N31 0.063(3) 0.046(2) 0.049(2) 0.0026(19) -0.015(2) -0.0084(19)
C22 0.041(3) 0.036(2) 0.050(3) 0.000(2) -0.002(2) -0.0039(19)
C23 0.047(3) 0.044(3) 0.053(3) -0.006(2) -0.016(2) 0.001(2)
C24 0.059(3) 0.053(3) 0.048(3) -0.001(2) -0.019(2) 0.008(2)
C25 0.055(3) 0.039(2) 0.038(2) 0.0094(19) -0.006(2) 0.005(2)
C26 0.033(2) 0.040(2) 0.030(2) 0.0010(18) 0.0017(17) 0.0069(18)
C32 0.067(3) 0.069(3) 0.053(3) 0.001(3) -0.023(3) -0.009(3)
C33 0.061(3) 0.065(3) 0.057(3) -0.010(3) -0.003(3) -0.021(2)
C34 0.064(3) 0.051(3) 0.059(3) -0.002(2) 0.006(3) -0.018(2)
C35 0.040(3) 0.044(2) 0.046(3) 0.001(2) 0.003(2) -0.004(2)
C36 0.035(2) 0.045(2) 0.027(2) 0.0007(19) 0.0005(17) -0.0015(18)

loop_
_atom_type_symbol
_atom_type_description
_atom_type_scat_dispersion_real
_atom_type_scat_dispersion_imag
_atom_type_scat_source
C C 0.0033 0.0016 'International Tables Vol C Tables 4.2.6.8 and 6.1.1.4'
H H 0.0000 0.0000 'International Tables Vol C Tables 4.2.6.8 and 6.1.1.4'
Eu Eu -0.1578 3.6682 'International Tables Vol C Tables 4.2.6.8 and 6.1.1.4'
F F 0.0171 0.0103 'International Tables Vol C Tables 4.2.6.8 and 6.1.1.4'
N N 0.0061 0.0033 'International Tables Vol C Tables 4.2.6.8 and 6.1.1.4'
O O 0.0106 0.0060 'International Tables Vol C Tables 4.2.6.8 and 6.1.1.4'

loop_
_geom_angle_atom_site_label_1
_geom_angle_atom_site_label_2
_geom_angle_atom_site_label_3
_geom_angle
_geom_angle_site_symmetry_1
_geom_angle_site_symmetry_3
O6 Eu1 O12 78.56(8) . .
O6 Eu1 O16 137.40(9) . .
O12 Eu1 O16 120.94(9) . .
O6 Eu1 O11 84.03(9) . .
O12 Eu1 O11 70.21(8) . .
O16 Eu1 O11 70.66(9) . .
O6 Eu1 O2 77.60(8) . .
O12 Eu1 O2 137.76(8) . .
O16 Eu1 O2 100.05(9) . .
O11 Eu1 O2 139.92(8) . .
O6 Eu1 O1 69.76(9) . .
O12 Eu1 O1 131.37(9) . .
O16 Eu1 O1 69.72(9) . .
O11 Eu1 O1 70.64(8) . .
O2 Eu1 O1 69.64(8) . .
O6 Eu1 O17 140.17(9) . 5
O12 Eu1 O17 110.47(8) . 5
O16 Eu1 O17 72.64(9) . 5
O11 Eu1 O17 135.79(9) . 5
O2 Eu1 O17 70.27(8) . 5
O1 Eu1 O17 117.59(9) . 5
O6 Eu1 O7 71.74(8) . .
O12 Eu1 O7 70.93(8) . .
O16 Eu1 O7 147.65(9) . .
O11 Eu1 O7 137.38(8) . .
O2 Eu1 O7 68.70(8) . .
O1 Eu1 O7 127.78(8) . .
O17 Eu1 O7 75.02(8) 5 .
O6 Eu1 O12 143.13(8) . 5
O12 Eu1 O12 66.63(9) . 5
O16 Eu1 O12 74.62(8) . 5
O11 Eu1 O12 94.84(8) . 5
O2 Eu1 O12 120.92(8) . 5
O1 Eu1 O12 144.20(8) . 5
O17 Eu1 O12 51.68(8) 5 5
O7 Eu1 O12 85.33(8) . 5
O6 Eu1 C16 151.84(9) . 5
O12 Eu1 C16 89.54(10) . 5
O16 Eu1 C16 70.44(10) . 5
O11 Eu1 C16 116.01(10) . 5
O2 Eu1 C16 95.45(10) . 5
O1 Eu1 C16 133.75(10) . 5
O17 Eu1 C16 25.45(9) 5 5
O7 Eu1 C16 80.29(9) . 5
O12 Eu1 C16 26.30(9) 5 5
O6 Eu1 Eu1 112.01(6) . 5
O12 Eu1 Eu1 34.25(6) . 5
O16 Eu1 Eu1 97.89(7) . 5
O11 Eu1 Eu1 81.62(6) . 5
O2 Eu1 Eu1 138.33(6) . 5
O1 Eu1 Eu1 151.98(6) . 5
O17 Eu1 Eu1 79.86(6) 5 5
O7 Eu1 Eu1 76.08(6) . 5
O12 Eu1 Eu1 32.38(5) 5 5
C16 Eu1 Eu1 56.33(8) 5 5
C2 O1 Eu1 136.2(3) . .
C4 O2 Eu1 135.4(3) . .
C7 O6 Eu1 137.4(2) . .
C9 O7 Eu1 132.7(2) . .
C12 O11 Eu1 132.8(2) . .
C16 O12 Eu1 140.1(2) . .
C16 O12 Eu1 92.4(2) . 5
Eu1 O12 Eu1 113.38(9) . 5
C14 O16 Eu1 132.7(3) . .
C16 O17 Eu1 96.6(2) . 5
F2 C1 F1 111.4(5) . .
F2 C1 F3 104.7(4) . .
F1 C1 F3 102.8(4) . .
F2 C1 C2 113.6(4) . .
F1 C1 C2 112.1(4) . .
F3 C1 C2 111.6(4) . .
O1 C2 C3 124.5(4) . .
O1 C2 C1 116.4(4) . .
C3 C2 C1 119.0(4) . .
F4 C3 C4 118.0(4) . .
F4 C3 C2 117.2(4) . .
C4 C3 C2 124.8(4) . .
O2 C4 C3 125.5(4) . .
O2 C4 C5 116.2(4) . .
C3 C4 C5 118.3(4) . .
F7 C5 F5 107.8(4) . .
F7 C5 F6 106.5(4) . .
F5 C5 F6 107.3(4) . .
F7 C5 C4 111.9(4) . .
F5 C5 C4 111.7(4) . .
F6 C5 C4 111.4(4) . .
F11 C6 F12 108.7(5) . .
F11 C6 F13 107.3(5) . .
F12 C6 F13 105.6(4) . .
F11 C6 C7 112.0(4) . .
F12 C6 C7 110.9(4) . .
F13 C6 C7 111.9(4) . .
O6 C7 C8 124.8(4) . .
O6 C7 C6 116.7(4) . .
C8 C7 C6 118.6(4) . .
F14 C8 C7 117.5(3) . .
F14 C8 C9 116.9(3) . .
C7 C8 C9 125.5(4) . .
O7 C9 C8 126.9(4) . .
O7 C9 C10 117.2(4) . .
C8 C9 C10 116.0(4) . .
F15 C10 F16 107.9(4) . .
F15 C10 F17 106.9(4) . .
F16 C10 F17 106.8(4) . .
F15 C10 C9 112.5(3) . .
F16 C10 C9 112.3(4) . .
F17 C10 C9 110.2(3) . .
F21 C11 F22 108.2(4) . .
F21 C11 F23 107.3(4) . .
F22 C11 F23 106.3(4) . .
F21 C11 C12 111.6(4) . .
F22 C11 C12 112.5(4) . .
F23 C11 C12 110.7(4) . .
O11 C12 C13 125.7(4) . .
O11 C12 C11 115.1(4) . .
C13 C12 C11 119.1(4) . .
F24 C13 C12 117.3(4) . .
F24 C13 C14 118.3(4) . .
C12 C13 C14 124.4(4) . .
O16 C14 C13 126.1(4) . .
O16 C14 C15 115.7(4) . .
C13 C14 C15 118.2(4) . .
F25 C15 F27 108.3(6) . .
F25 C15 F26 106.2(5) . .
F27 C15 F26 106.9(6) . .
F25 C15 C14 112.7(5) . .
F27 C15 C14 111.5(5) . .
F26 C15 C14 110.9(6) . .
O17 C16 O12 119.1(4) . .
O17 C16 C17 121.3(3) . .
O12 C16 C17 119.6(4) . .
O17 C16 Eu1 58.0(2) . 5
O12 C16 Eu1 61.29(19) . 5
C17 C16 Eu1 174.0(3) . 5
C22 N21 C26 123.6(3) . .
C32 N31 C36 118.3(4) . .
N21 C22 C23 119.7(4) . .
C22 C23 C24 118.5(4) . .
C23 C24 C25 120.6(4) . .
C24 C25 C26 119.6(4) . .
N21 C26 C25 117.9(4) . .
N21 C26 C36 116.6(3) . .
C25 C26 C36 125.5(4) . .
N31 C32 C33 121.7(5) . .
C34 C33 C32 119.2(5) . .
C33 C34 C35 119.3(4) . .
C36 C35 C34 118.6(4) . .
N31 C36 C35 122.9(4) . .
N31 C36 C26 114.4(3) . .
C35 C36 C26 122.7(4) . .

loop_
_geom_bond_atom_site_label_1
_geom_bond_atom_site_label_2
_geom_bond_distance
_geom_bond_site_symmetry_2
Eu1 O6 2.386(2) .
Eu1 O12 2.407(2) .
Eu1 O16 2.415(3) .
Eu1 O11 2.422(3) .
Eu1 O2 2.431(2) .
Eu1 O1 2.436(3) .
Eu1 O17 2.459(2) 5
Eu1 O7 2.476(2) .
Eu1 O12 2.530(2) 5
Eu1 C16 2.882(4) 5
Eu1 Eu1 4.1261(5) 5
F1 C1 1.299(5) .
F2 C1 1.274(5) .
F3 C1 1.349(6) .
F4 C3 1.371(4) .
F5 C5 1.315(6) .
F6 C5 1.328(5) .
F7 C5 1.313(5) .
F11 C6 1.291(5) .
F12 C6 1.305(6) .
F13 C6 1.317(6) .
F14 C8 1.365(4) .
F15 C10 1.322(5) .
F16 C10 1.323(4) .
F17 C10 1.332(5) .
F21 C11 1.303(5) .
F22 C11 1.316(5) .
F23 C11 1.334(5) .
F24 C13 1.366(4) .
F25 C15 1.307(7) .
F26 C15 1.329(8) .
F27 C15 1.319(6) .
O1 C2 1.232(4) .
O2 C4 1.244(4) .
O6 C7 1.246(4) .
O7 C9 1.239(4) .
O11 C12 1.258(4) .
O12 C16 1.278(4) .
O12 Eu1 2.530(2) 5
O16 C14 1.248(5) .
O17 C16 1.246(4) .
O17 Eu1 2.459(2) 5
C1 C2 1.527(6) .
C2 C3 1.391(6) .
C3 C4 1.384(6) .
C4 C5 1.531(6) .
C6 C7 1.523(6) .
C7 C8 1.385(5) .
C8 C9 1.399(5) .
C9 C10 1.544(5) .
C11 C12 1.548(6) .
C12 C13 1.374(5) .
C13 C14 1.387(6) .
C14 C15 1.531(7) .
C16 C17 1.493(5) .
C16 Eu1 2.882(4) 5
N21 C22 1.337(5) .
N21 C26 1.342(4) .
N31 C32 1.329(5) .
N31 C36 1.328(5) .
C22 C23 1.371(5) .
C23 C24 1.376(5) .
C24 C25 1.373(5) .
C25 C26 1.386(5) .
C26 C36 1.480(5) .
C32 C33 1.385(6) .
C33 C34 1.354(6) .
C34 C35 1.371(6) .
C35 C36 1.366(5) .

loop_
_geom_torsion_atom_site_label_1
_geom_torsion_atom_site_label_2
_geom_torsion_atom_site_label_3
_geom_torsion_atom_site_label_4
_geom_torsion
_geom_torsion_site_symmetry_1
_geom_torsion_site_symmetry_4
O6 Eu1 O1 C2 -63.4(4) . .
O12 Eu1 O1 C2 -116.0(4) . .
O16 Eu1 O1 C2 130.1(4) . .
O11 Eu1 O1 C2 -154.0(4) . .
O2 Eu1 O1 C2 20.5(4) . .
O17 Eu1 O1 C2 73.6(4) 5 .
O7 Eu1 O1 C2 -18.4(4) . .
O12 Eu1 O1 C2 135.5(4) 5 .
C16 Eu1 O1 C2 98.1(4) 5 .
Eu1 Eu1 O1 C2 -162.4(3) 5 .
O6 Eu1 O2 C4 53.6(4) . .
O12 Eu1 O2 C4 110.7(4) . .
O16 Eu1 O2 C4 -82.9(4) . .
O11 Eu1 O2 C4 -11.1(4) . .
O1 Eu1 O2 C4 -19.1(4) . .
O17 Eu1 O2 C4 -150.3(4) 5 .
O7 Eu1 O2 C4 128.6(4) . .
O12 Eu1 O2 C4 -161.0(4) 5 .
C16 Eu1 O2 C4 -154.0(4) 5 .
Eu1 Eu1 O2 C4 162.9(3) 5 .
O12 Eu1 O6 C7 -83.1(4) . .
O16 Eu1 O6 C7 153.2(3) . .
O11 Eu1 O6 C7 -154.0(4) . .
O2 Eu1 O6 C7 61.8(4) . .
O1 Eu1 O6 C7 134.4(4) . .
O17 Eu1 O6 C7 25.2(4) 5 .
O7 Eu1 O6 C7 -9.6(4) . .
O12 Eu1 O6 C7 -63.9(4) 5 .
C16 Eu1 O6 C7 -16.4(5) 5 .
Eu1 Eu1 O6 C7 -75.6(4) 5 .
O6 Eu1 O7 C9 8.7(3) . .
O12 Eu1 O7 C9 92.6(3) . .
O16 Eu1 O7 C9 -149.3(3) . .
O11 Eu1 O7 C9 67.4(4) . .
O2 Eu1 O7 C9 -74.7(3) . .
O1 Eu1 O7 C9 -35.5(4) . .
O17 Eu1 O7 C9 -149.0(3) 5 .
O12 Eu1 O7 C9 159.5(3) 5 .
C16 Eu1 O7 C9 -174.5(3) 5 .
Eu1 Eu1 O7 C9 128.0(3) 5 .
O6 Eu1 O11 C12 -118.5(3) . .
O12 Eu1 O11 C12 161.5(4) . .
O16 Eu1 O11 C12 26.7(3) . .
O2 Eu1 O11 C12 -55.9(4) . .
O1 Eu1 O11 C12 -47.9(3) . .
O17 Eu1 O11 C12 62.1(4) 5 .
O7 Eu1 O11 C12 -173.1(3) . .
O12 Eu1 O11 C12 98.5(3) 5 .
C16 Eu1 O11 C12 82.2(3) 5 .
Eu1 Eu1 O11 C12 128.1(3) 5 .
O6 Eu1 O12 C16 -66.3(4) . .
O16 Eu1 O12 C16 72.6(4) . .
O11 Eu1 O12 C16 21.4(4) . .
O2 Eu1 O12 C16 -123.1(4) . .
O1 Eu1 O12 C16 -16.8(4) . .
O17 Eu1 O12 C16 154.1(4) 5 .
O7 Eu1 O12 C16 -140.8(4) . .
O12 Eu1 O12 C16 126.0(4) 5 .
C16 Eu1 O12 C16 139.3(3) 5 .
Eu1 Eu1 O12 C16 126.0(4) 5 .
O6 Eu1 O12 Eu1 167.62(11) . 5
O16 Eu1 O12 Eu1 -53.43(13) . 5
O11 Eu1 O12 Eu1 -104.67(11) . 5
O2 Eu1 O12 Eu1 110.90(12) . 5
O1 Eu1 O12 Eu1 -142.82(10) . 5
O17 Eu1 O12 Eu1 28.08(12) 5 5
O7 Eu1 O12 Eu1 93.18(10) . 5
O12 Eu1 O12 Eu1 0.0 5 5
C16 Eu1 O12 Eu1 13.30(11) 5 5
O6 Eu1 O16 C14 29.9(4) . .
O12 Eu1 O16 C14 -78.2(4) . .
O11 Eu1 O16 C14 -27.2(4) . .
O2 Eu1 O16 C14 112.4(4) . .
O1 Eu1 O16 C14 48.7(4) . .
O17 Eu1 O16 C14 177.9(4) 5 .
O7 Eu1 O16 C14 178.2(3) . .
O12 Eu1 O16 C14 -128.1(4) 5 .
C16 Eu1 O16 C14 -155.3(4) 5 .
Eu1 Eu1 O16 C14 -105.3(4) 5 .
Eu1 O1 C2 C3 -16.7(7) . .
Eu1 O1 C2 C1 164.5(3) . .
F2 C1 C2 O1 116.4(5) . .
F1 C1 C2 O1 -10.9(6) . .
F3 C1 C2 O1 -125.6(4) . .
F2 C1 C2 C3 -62.4(7) . .
F1 C1 C2 C3 170.3(4) . .
F3 C1 C2 C3 55.6(6) . .
O1 C2 C3 F4 -179.8(4) . .
C1 C2 C3 F4 -1.1(6) . .
O1 C2 C3 C4 -0.9(8) . .
C1 C2 C3 C4 177.8(5) . .
Eu1 O2 C4 C3 14.6(7) . .
Eu1 O2 C4 C5 -164.5(3) . .
F4 C3 C4 O2 -179.2(4) . .
C2 C3 C4 O2 1.8(8) . .
F4 C3 C4 C5 -0.1(7) . .
C2 C3 C4 C5 -179.1(4) . .
O2 C4 C5 F7 3.0(6) . .
C3 C4 C5 F7 -176.2(4) . .
O2 C4 C5 F5 -118.0(5) . .
C3 C4 C5 F5 62.8(6) . .
O2 C4 C5 F6 122.1(4) . .
C3 C4 C5 F6 -57.1(6) . .
Eu1 O6 C7 C8 5.9(7) . .
Eu1 O6 C7 C6 -174.3(3) . .
F11 C6 C7 O6 -6.4(7) . .
F12 C6 C7 O6 115.3(5) . .
F13 C6 C7 O6 -127.0(5) . .
F11 C6 C7 C8 173.5(4) . .
F12 C6 C7 C8 -64.8(6) . .
F13 C6 C7 C8 52.8(6) . .
O6 C7 C8 F14 -178.4(4) . .
C6 C7 C8 F14 1.7(6) . .
O6 C7 C8 C9 4.6(7) . .
C6 C7 C8 C9 -175.2(4) . .
Eu1 O7 C9 C8 -4.8(6) . .
Eu1 O7 C9 C10 175.9(2) . .
F14 C8 C9 O7 178.3(4) . .
C7 C8 C9 O7 -4.8(7) . .
F14 C8 C9 C10 -2.4(5) . .
C7 C8 C9 C10 174.5(4) . .
O7 C9 C10 F15 -119.2(4) . .
C8 C9 C10 F15 61.5(5) . .
O7 C9 C10 F16 119.0(4) . .
C8 C9 C10 F16 -60.4(5) . .
O7 C9 C10 F17 0.0(5) . .
C8 C9 C10 F17 -179.4(4) . .
Eu1 O11 C12 C13 -19.6(6) . .
Eu1 O11 C12 C11 159.4(3) . .
F21 C11 C12 O11 4.5(5) . .
F22 C11 C12 O11 126.3(4) . .
F23 C11 C12 O11 -114.9(4) . .
F21 C11 C12 C13 -176.5(4) . .
F22 C11 C12 C13 -54.6(5) . .
F23 C11 C12 C13 64.1(5) . .
O11 C12 C13 F24 177.2(4) . .
C11 C12 C13 F24 -1.7(6) . .
O11 C12 C13 C14 -4.0(7) . .
C11 C12 C13 C14 177.1(4) . .
Eu1 O16 C14 C13 20.7(7) . .
Eu1 O16 C14 C15 -157.5(4) . .
F24 C13 C14 O16 -177.8(4) . .
C12 C13 C14 O16 3.4(8) . .
F24 C13 C14 C15 0.4(7) . .
C12 C13 C14 C15 -178.4(5) . .
O16 C14 C15 F25 -128.3(6) . .
C13 C14 C15 F25 53.4(8) . .
O16 C14 C15 F27 -6.3(8) . .
C13 C14 C15 F27 175.4(5) . .
O16 C14 C15 F26 112.8(5) . .
C13 C14 C15 F26 -65.6(7) . .
Eu1 O17 C16 O12 -5.4(4) 5 .
Eu1 O17 C16 C17 173.0(3) 5 .
Eu1 O12 C16 O17 -126.8(3) . .
Eu1 O12 C16 O17 5.2(3) 5 .
Eu1 O12 C16 C17 54.8(5) . .
Eu1 O12 C16 C17 -173.2(3) 5 .
Eu1 O12 C16 Eu1 -132.0(3) . 5
C26 N21 C22 C23 1.4(6) . .
N21 C22 C23 C24 -2.0(6) . .
C22 C23 C24 C25 1.7(7) . .
C23 C24 C25 C26 -0.9(7) . .
C22 N21 C26 C25 -0.5(6) . .
C22 N21 C26 C36 -179.5(3) . .
C24 C25 C26 N21 0.3(6) . .
C24 C25 C26 C36 179.1(4) . .
C36 N31 C32 C33 -1.1(7) . .
N31 C32 C33 C34 0.6(8) . .
C32 C33 C34 C35 0.3(7) . .
C33 C34 C35 C36 -0.6(6) . .
C32 N31 C36 C35 0.7(6) . .
C32 N31 C36 C26 -179.2(4) . .
C34 C35 C36 N31 0.1(6) . .
C34 C35 C36 C26 -180.0(4) . .
N21 C26 C36 N31 8.7(5) . .
C25 C26 C36 N31 -170.2(4) . .
N21 C26 C36 C35 -171.2(4) . .
C25 C26 C36 C35 9.9(6) . .
